data_7107018
loop_
_publ_author_name
'Jingmei Shen'
'Glenn P. A. Yap'
'Jan-Philipp Werner'
'Klaus H.Theopold'

_publ_section_title
;
 Reactions of a quintuply bonded chromium dimer with alkynes
;
_journal_name_full Chem.Commun.
_journal_page_first 12191
_journal_paper_doi 10.1039/c1cc15218a
_journal_volume 47
_journal_year 2011
_chemical_formula_sum 'C62 H92 Cr2 N4 O'
_chemical_formula_weight 1013.40
_chemical_name_systematic
;
?
;
_space_group_IT_number 14
_symmetry_cell_setting monoclinic
_symmetry_space_group_name_Hall '-P 2ybc'
_symmetry_space_group_name_H-M 'P 1 21/c 1'
_atom_sites_solution_hydrogens geom
_atom_sites_solution_primary direct
_atom_sites_solution_secondary difmap
_audit_creation_method SHELXL-97
_cell_angle_alpha 90.00
_cell_angle_beta 101.455(3)
_cell_angle_gamma 90.00
_cell_formula_units_Z 4
_cell_length_a 18.701(3)
_cell_length_b 13.666(2)
_cell_length_c 23.540(4)
_cell_measurement_reflns_used 1002
_cell_measurement_temperature 200(2)
_cell_measurement_theta_max 17.75
_cell_measurement_theta_min 2.41
_cell_volume 5896.2(16)
_computing_cell_refinement 'SAINT (Bruker, 2002)'
_computing_data_collection 'SMART (Bruker, 2002)'
_computing_data_reduction SAINT
_computing_molecular_graphics 'SHELXTL (Sheldrick, 2001)'
_computing_publication_material 'SHELXTL (Sheldrick, 2001)'
_computing_structure_refinement 'SHELXL-97 (Sheldrick, 2008)'
_computing_structure_solution 'SHELXS-97 (Sheldrick, 2008)'
_diffrn_ambient_temperature 200(2)
_diffrn_detector_area_resol_mean 836.6
_diffrn_measured_fraction_theta_full 1.000
_diffrn_measured_fraction_theta_max 1.000
_diffrn_measurement_device_type 'Bruker AXS APEX diffractometer'
_diffrn_measurement_method \w
_diffrn_radiation_monochromator graphite
_diffrn_radiation_source 'fine-focus sealed tube'
_diffrn_radiation_type MoK\a
_diffrn_radiation_wavelength 0.71073
_diffrn_reflns_av_R_equivalents 0.1052
_diffrn_reflns_av_sigmaI/netI 0.0777
_diffrn_reflns_limit_h_max 24
_diffrn_reflns_limit_h_min -24
_diffrn_reflns_limit_k_max 17
_diffrn_reflns_limit_k_min -17
_diffrn_reflns_limit_l_max 30
_diffrn_reflns_limit_l_min -30
_diffrn_reflns_number 74695
_diffrn_reflns_theta_full 25.00
_diffrn_reflns_theta_max 27.50
_diffrn_reflns_theta_min 1.73
_exptl_absorpt_coefficient_mu 0.410
_exptl_absorpt_correction_T_max 0.9594
_exptl_absorpt_correction_T_min 0.9244
_exptl_absorpt_correction_type multi-scan
_exptl_absorpt_process_details 'SADABS (Sheldrick, 2003)'
_exptl_crystal_colour brown
_exptl_crystal_density_diffrn 1.142
_exptl_crystal_density_method 'not measured'
_exptl_crystal_description block
_exptl_crystal_F_000 2192
_exptl_crystal_size_max 0.20
_exptl_crystal_size_mid 0.14
_exptl_crystal_size_min 0.10
_refine_diff_density_max 0.957
_refine_diff_density_min -0.774
_refine_diff_density_rms 0.087
_refine_ls_extinction_method none
_refine_ls_goodness_of_fit_ref 1.040
_refine_ls_hydrogen_treatment constr
_refine_ls_matrix_type full
_refine_ls_number_parameters 642
_refine_ls_number_reflns 13530
_refine_ls_number_restraints 3
_refine_ls_restrained_S_all 1.040
_refine_ls_R_factor_all 0.1473
_refine_ls_R_factor_gt 0.0903
_refine_ls_shift/su_max 0.000
_refine_ls_shift/su_mean 0.000
_refine_ls_structure_factor_coef Fsqd
_refine_ls_weighting_details 'calc w=1/[\s^2^(Fo^2^)+(0.0853P)^2^+23.2289P] where P=(Fo^2^+2Fc^2^)/3'
_refine_ls_weighting_scheme calc
_refine_ls_wR_factor_gt 0.2374
_refine_ls_wR_factor_ref 0.2696
_reflns_number_gt 7691
_reflns_number_total 13530
_reflns_threshold_expression >2sigma(I)
_cod_data_source_file c1cc15218a.txt
_cod_data_source_block klat844
_cod_original_sg_symbol_H-M P2(1)/c
_cod_database_code 7107018

loop_
_symmetry_equiv_pos_as_xyz
'x, y, z'
'-x, y+1/2, -z+1/2'
'-x, -y, -z'
'x, -y-1/2, z-1/2'

loop_
_atom_site_label
_atom_site_type_symbol
_atom_site_fract_x
_atom_site_fract_y
_atom_site_fract_z
_atom_site_U_iso_or_equiv
_atom_site_adp_type
_atom_site_occupancy
_atom_site_symmetry_multiplicity
_atom_site_calc_flag
_atom_site_refinement_flags
Cr1 Cr 0.25863(4) 0.14104(6) 0.26796(4) 0.0347(2) Uani 1 1 d .
Cr2 Cr 0.25181(4) 0.28213(6) 0.26521(4) 0.0317(2) Uani 1 1 d .
N1 N 0.3465(2) 0.3260(3) 0.3071(2) 0.0355(10) Uani 1 1 d .
N2 N 0.3603(2) 0.1179(3) 0.27723(18) 0.0308(9) Uani 1 1 d .
N3 N 0.1568(2) 0.3098(3) 0.2811(2) 0.0350(10) Uani 1 1 d .
N4 N 0.1776(2) 0.0976(3) 0.29888(18) 0.0325(9) Uani 1 1 d .
O1 O 0.1918(5) 0.7196(7) 0.0435(3) 0.126(3) Uani 1 1 d D
C1 C 0.4102(3) 0.2783(4) 0.3044(2) 0.0372(12) Uani 1 1 d .
H1 H 0.4538 0.3156 0.3136 0.045 Uiso 1 1 calc R
C2 C 0.4172(3) 0.1837(4) 0.2899(2) 0.0397(12) Uani 1 1 d .
H2 H 0.4648 0.1607 0.2884 0.048 Uiso 1 1 calc R
C3 C 0.3853(3) 0.4114(4) 0.3998(3) 0.0476(14) Uani 1 1 d .
C4 C 0.3980(4) 0.4987(5) 0.4313(3) 0.0611(18) Uani 1 1 d .
H4 H 0.4185 0.4966 0.4716 0.073 Uiso 1 1 calc R
C5 C 0.3810(4) 0.5883(5) 0.4044(4) 0.070(2) Uani 1 1 d .
H5 H 0.3886 0.6469 0.4265 0.084 Uiso 1 1 calc R
C6 C 0.3533(4) 0.5927(4) 0.3463(4) 0.064(2) Uani 1 1 d .
H6 H 0.3417 0.6545 0.3283 0.077 Uiso 1 1 calc R
C7 C 0.3417(3) 0.5068(4) 0.3123(3) 0.0513(16) Uani 1 1 d .
C8 C 0.3578(3) 0.4160(4) 0.3404(3) 0.0425(13) Uani 1 1 d .
C9 C 0.3202(3) 0.5137(4) 0.2471(3) 0.0577(18) Uani 1 1 d .
H9 H 0.2946 0.4515 0.2328 0.069 Uiso 1 1 calc R
C10 C 0.3881(4) 0.5204(5) 0.2213(3) 0.0659(19) Uani 1 1 d .
H10A H 0.4133 0.5821 0.2331 0.099 Uiso 1 1 calc R
H10B H 0.3743 0.5179 0.1789 0.099 Uiso 1 1 calc R
H10C H 0.4205 0.4654 0.2352 0.099 Uiso 1 1 calc R
C11 C 0.2658(4) 0.6007(5) 0.2263(4) 0.075(2) Uani 1 1 d .
H11A H 0.2901 0.6631 0.2379 0.113 Uiso 1 1 calc R
H11B H 0.2228 0.5943 0.2441 0.113 Uiso 1 1 calc R
H11C H 0.2505 0.5987 0.1840 0.113 Uiso 1 1 calc R
C12 C 0.4040(4) 0.3153(5) 0.4320(3) 0.0562(16) Uani 1 1 d .
H12 H 0.3898 0.2610 0.4036 0.067 Uiso 1 1 calc R
C13 C 0.4858(5) 0.3065(6) 0.4560(4) 0.094(3) Uani 1 1 d .
H13A H 0.5123 0.3109 0.4240 0.141 Uiso 1 1 calc R
H13B H 0.4962 0.2434 0.4756 0.141 Uiso 1 1 calc R
H13C H 0.5016 0.3596 0.4836 0.141 Uiso 1 1 calc R
C14 C 0.3615(6) 0.3018(7) 0.4809(4) 0.105(3) Uani 1 1 d .
H14A H 0.3732 0.3554 0.5088 0.158 Uiso 1 1 calc R
H14B H 0.3750 0.2393 0.5005 0.158 Uiso 1 1 calc R
H14C H 0.3090 0.3021 0.4646 0.158 Uiso 1 1 calc R
C15 C 0.4016(3) -0.0437(4) 0.3197(3) 0.0447(14) Uani 1 1 d .
C16 C 0.4229(4) -0.1393(5) 0.3111(4) 0.0618(19) Uani 1 1 d .
H16 H 0.4360 -0.1814 0.3436 0.074 Uiso 1 1 calc R
C17 C 0.4254(4) -0.1742(4) 0.2570(4) 0.0613(19) Uani 1 1 d .
H17 H 0.4387 -0.2403 0.2521 0.074 Uiso 1 1 calc R
C18 C 0.4086(3) -0.1133(4) 0.2096(3) 0.0536(16) Uani 1 1 d .
H18 H 0.4111 -0.1379 0.1723 0.064 Uiso 1 1 calc R
C19 C 0.3878(3) -0.0160(4) 0.2153(3) 0.0406(13) Uani 1 1 d .
C20 C 0.3827(3) 0.0176(4) 0.2703(2) 0.0360(12) Uani 1 1 d .
C21 C 0.4040(4) -0.0069(5) 0.3809(3) 0.0600(18) Uani 1 1 d .
H21 H 0.3688 0.0488 0.3784 0.072 Uiso 1 1 calc R
C22 C 0.4785(5) 0.0317(6) 0.4081(3) 0.083(3) Uani 1 1 d .
H22A H 0.5142 -0.0215 0.4115 0.125 Uiso 1 1 calc R
H22B H 0.4775 0.0579 0.4466 0.125 Uiso 1 1 calc R
H22C H 0.4922 0.0838 0.3837 0.125 Uiso 1 1 calc R
C23 C 0.3813(4) -0.0835(7) 0.4205(3) 0.081(2) Uani 1 1 d .
H23A H 0.4201 -0.1324 0.4304 0.121 Uiso 1 1 calc R
H23B H 0.3364 -0.1155 0.4007 0.121 Uiso 1 1 calc R
H23C H 0.3729 -0.0521 0.4560 0.121 Uiso 1 1 calc R
C24 C 0.3769(3) 0.0501(5) 0.1625(3) 0.0459(14) Uani 1 1 d .
H24 H 0.3516 0.1108 0.1717 0.055 Uiso 1 1 calc R
C25 C 0.4505(4) 0.0798(6) 0.1497(3) 0.0666(19) Uani 1 1 d .
H25A H 0.4792 0.0210 0.1458 0.100 Uiso 1 1 calc R
H25B H 0.4767 0.1201 0.1816 0.100 Uiso 1 1 calc R
H25C H 0.4431 0.1174 0.1136 0.100 Uiso 1 1 calc R
C26 C 0.3298(5) 0.0029(7) 0.1095(3) 0.090(3) Uani 1 1 d .
H26A H 0.3550 -0.0543 0.0980 0.135 Uiso 1 1 calc R
H26B H 0.3207 0.0502 0.0776 0.135 Uiso 1 1 calc R
H26C H 0.2832 -0.0175 0.1189 0.135 Uiso 1 1 calc R
C27 C 0.1041(3) 0.2439(4) 0.2910(2) 0.0393(12) Uani 1 1 d .
H27 H 0.0569 0.2690 0.2916 0.047 Uiso 1 1 calc R
C28 C 0.1147(3) 0.1465(4) 0.2999(2) 0.0400(12) Uani 1 1 d .
H28 H 0.0747 0.1094 0.3075 0.048 Uiso 1 1 calc R
C29 C 0.1000(3) 0.4521(4) 0.2237(3) 0.0456(14) Uani 1 1 d .
C30 C 0.0748(3) 0.5486(4) 0.2226(4) 0.0591(18) Uani 1 1 d .
H30 H 0.0544 0.5784 0.1865 0.071 Uiso 1 1 calc R
C31 C 0.0792(3) 0.6006(5) 0.2731(4) 0.066(2) Uani 1 1 d .
H31 H 0.0614 0.6658 0.2716 0.080 Uiso 1 1 calc R
C32 C 0.1092(4) 0.5594(5) 0.3257(4) 0.063(2) Uani 1 1 d .
H32 H 0.1116 0.5965 0.3602 0.076 Uiso 1 1 calc R
C33 C 0.1361(3) 0.4638(4) 0.3291(3) 0.0480(15) Uani 1 1 d .
C34 C 0.1307(3) 0.4105(4) 0.2778(3) 0.0390(12) Uani 1 1 d .
C35 C 0.0863(3) 0.3937(5) 0.1679(3) 0.0537(16) Uani 1 1 d .
H35 H 0.1218 0.3382 0.1728 0.064 Uiso 1 1 calc R
C36 C 0.0975(4) 0.4539(6) 0.1154(3) 0.076(2) Uani 1 1 d .
H36A H 0.0571 0.5001 0.1045 0.114 Uiso 1 1 calc R
H36B H 0.0991 0.4099 0.0828 0.114 Uiso 1 1 calc R
H36C H 0.1436 0.4900 0.1252 0.114 Uiso 1 1 calc R
C37 C 0.0093(4) 0.3504(6) 0.1569(3) 0.070(2) Uani 1 1 d .
H37A H 0.0030 0.3113 0.1904 0.105 Uiso 1 1 calc R
H37B H 0.0023 0.3086 0.1223 0.105 Uiso 1 1 calc R
H37C H -0.0266 0.4034 0.1507 0.105 Uiso 1 1 calc R
C38 C 0.1654(4) 0.4201(5) 0.3886(3) 0.0582(17) Uani 1 1 d .
H38 H 0.1995 0.3660 0.3833 0.070 Uiso 1 1 calc R
C39 C 0.2084(4) 0.4930(6) 0.4311(4) 0.083(3) Uani 1 1 d .
H39A H 0.2453 0.5249 0.4132 0.125 Uiso 1 1 calc R
H39B H 0.2325 0.4584 0.4662 0.125 Uiso 1 1 calc R
H39C H 0.1752 0.5424 0.4413 0.125 Uiso 1 1 calc R
C40 C 0.1043(5) 0.3751(6) 0.4147(3) 0.085(3) Uani 1 1 d .
H40A H 0.0709 0.4268 0.4220 0.127 Uiso 1 1 calc R
H40B H 0.1255 0.3425 0.4513 0.127 Uiso 1 1 calc R
H40C H 0.0775 0.3272 0.3876 0.127 Uiso 1 1 calc R
C41 C 0.1815(3) -0.0830(4) 0.2917(3) 0.0401(13) Uani 1 1 d .
C42 C 0.1857(3) -0.1737(4) 0.3192(3) 0.0520(15) Uani 1 1 d .
H42 H 0.1871 -0.2316 0.2972 0.062 Uiso 1 1 calc R
C43 C 0.1880(4) -0.1805(5) 0.3778(3) 0.0575(17) Uani 1 1 d .
H43 H 0.1908 -0.2431 0.3957 0.069 Uiso 1 1 calc R
C44 C 0.1864(3) -0.0984(5) 0.4105(3) 0.0532(16) Uani 1 1 d .
H44 H 0.1866 -0.1047 0.4507 0.064 Uiso 1 1 calc R
C45 C 0.1846(3) -0.0054(4) 0.3857(3) 0.0446(13) Uani 1 1 d .
C46 C 0.1810(3) 0.0021(4) 0.3259(2) 0.0370(12) Uani 1 1 d .
C47 C 0.1684(3) -0.0776(4) 0.2263(3) 0.0422(13) Uani 1 1 d .
H47 H 0.1883 -0.0134 0.2162 0.051 Uiso 1 1 calc R
C48 C 0.2067(4) -0.1566(5) 0.1982(3) 0.0609(18) Uani 1 1 d .
H48A H 0.2582 -0.1596 0.2175 0.091 Uiso 1 1 calc R
H48B H 0.2033 -0.1412 0.1570 0.091 Uiso 1 1 calc R
H48C H 0.1835 -0.2199 0.2018 0.091 Uiso 1 1 calc R
C49 C 0.0874(4) -0.0768(6) 0.2007(3) 0.0651(19) Uani 1 1 d .
H49A H 0.0657 -0.1389 0.2095 0.098 Uiso 1 1 calc R
H49B H 0.0799 -0.0684 0.1586 0.098 Uiso 1 1 calc R
H49C H 0.0641 -0.0226 0.2175 0.098 Uiso 1 1 calc R
C50 C 0.1832(4) 0.0835(5) 0.4246(3) 0.0533(16) Uani 1 1 d .
H50 H 0.1882 0.1431 0.4011 0.064 Uiso 1 1 calc R
C51 C 0.2480(5) 0.0828(6) 0.4770(3) 0.080(2) Uani 1 1 d .
H51A H 0.2444 0.0253 0.5011 0.119 Uiso 1 1 calc R
H51B H 0.2467 0.1423 0.5000 0.119 Uiso 1 1 calc R
H51C H 0.2940 0.0803 0.4631 0.119 Uiso 1 1 calc R
C52 C 0.1118(5) 0.0923(6) 0.4462(4) 0.078(2) Uani 1 1 d .
H52A H 0.0710 0.0961 0.4129 0.117 Uiso 1 1 calc R
H52B H 0.1129 0.1515 0.4697 0.117 Uiso 1 1 calc R
H52C H 0.1057 0.0348 0.4696 0.117 Uiso 1 1 calc R
C53 C 0.3507(4) 0.3161(5) 0.1267(4) 0.072(2) Uani 1 1 d .
H53A H 0.3848 0.3174 0.1641 0.108 Uiso 1 1 calc R
H53B H 0.3634 0.3683 0.1019 0.108 Uiso 1 1 calc R
H53C H 0.3539 0.2527 0.1079 0.108 Uiso 1 1 calc R
C54 C 0.2752(4) 0.3313(5) 0.1358(3) 0.0573(16) Uani 1 1 d .
H54A H 0.2404 0.3180 0.0991 0.069 Uiso 1 1 calc R
H54B H 0.2693 0.4006 0.1464 0.069 Uiso 1 1 calc R
C55 C 0.2575(3) 0.2661(4) 0.1829(3) 0.0460(14) Uani 1 1 d .
C56 C 0.2181(3) 0.1859(5) 0.1845(3) 0.0491(15) Uani 1 1 d .
C57 C 0.1584(4) 0.1404(6) 0.1422(4) 0.086(3) Uani 1 1 d .
H57A H 0.1711 0.0703 0.1401 0.103 Uiso 1 1 calc R
H57B H 0.1144 0.1432 0.1595 0.103 Uiso 1 1 calc R
C58 C 0.1378(8) 0.1723(9) 0.0862(5) 0.153(5) Uani 1 1 d .
H58A H 0.1343 0.2438 0.0857 0.229 Uiso 1 1 calc R
H58B H 0.0902 0.1442 0.0690 0.229 Uiso 1 1 calc R
H58C H 0.1740 0.1516 0.0638 0.229 Uiso 1 1 calc R
C59 C 0.0649(8) 0.7292(16) 0.0313(8) 0.224(10) Uani 1 1 d D
H59A H 0.0541 0.6728 0.0053 0.336 Uiso 1 1 calc R
H59B H 0.0300 0.7818 0.0178 0.336 Uiso 1 1 calc R
H59C H 0.0609 0.7099 0.0706 0.336 Uiso 1 1 calc R
C60 C 0.1285(9) 0.7588(11) 0.0315(6) 0.162(6) Uani 1 1 d D
H60A H 0.1333 0.8173 0.0568 0.194 Uiso 1 1 calc R
H60B H 0.1255 0.7845 -0.0083 0.194 Uiso 1 1 calc R
C61 C 0.2568(8) 0.7452(12) 0.0477(7) 0.180(8) Uani 1 1 d D
H61A H 0.2615 0.8022 0.0742 0.216 Uiso 1 1 calc R
H61B H 0.2580 0.7727 0.0090 0.216 Uiso 1 1 calc R
C62 C 0.3186(8) 0.7022(13) 0.0621(8) 0.193(9) Uani 1 1 d D
H62A H 0.3367 0.7092 0.1039 0.290 Uiso 1 1 calc R
H62B H 0.3535 0.7319 0.0412 0.290 Uiso 1 1 calc R
H62C H 0.3130 0.6326 0.0522 0.290 Uiso 1 1 calc R

loop_
_atom_site_aniso_label
_atom_site_aniso_U_11
_atom_site_aniso_U_22
_atom_site_aniso_U_33
_atom_site_aniso_U_23
_atom_site_aniso_U_13
_atom_site_aniso_U_12
Cr1 0.0288(4) 0.0255(4) 0.0508(5) -0.0058(4) 0.0107(4) -0.0012(3)
Cr2 0.0290(4) 0.0252(4) 0.0412(5) 0.0015(4) 0.0077(3) 0.0005(3)
N1 0.032(2) 0.023(2) 0.050(3) 0.0001(19) 0.0043(19) -0.0022(17)
N2 0.028(2) 0.028(2) 0.037(2) 0.0015(17) 0.0059(17) 0.0005(16)
N3 0.032(2) 0.026(2) 0.049(3) -0.0010(18) 0.0117(19) -0.0003(17)
N4 0.033(2) 0.025(2) 0.040(2) -0.0016(18) 0.0083(18) -0.0008(17)
O1 0.092(5) 0.170(8) 0.124(6) -0.070(6) 0.040(5) -0.027(5)
C1 0.028(2) 0.034(3) 0.049(3) 0.001(2) 0.006(2) -0.004(2)
C2 0.031(3) 0.036(3) 0.052(3) 0.002(2) 0.010(2) 0.002(2)
C3 0.041(3) 0.045(3) 0.058(4) -0.010(3) 0.013(3) -0.010(3)
C4 0.057(4) 0.053(4) 0.074(5) -0.025(4) 0.014(3) -0.017(3)
C5 0.060(4) 0.048(4) 0.103(6) -0.033(4) 0.019(4) -0.014(3)
C6 0.052(4) 0.025(3) 0.113(7) -0.015(3) 0.010(4) -0.005(3)
C7 0.035(3) 0.035(3) 0.083(5) -0.008(3) 0.009(3) -0.004(2)
C8 0.030(3) 0.033(3) 0.064(4) -0.010(3) 0.008(3) -0.004(2)
C9 0.045(3) 0.025(3) 0.097(5) 0.009(3) 0.000(3) -0.003(2)
C10 0.058(4) 0.056(4) 0.082(5) -0.001(4) 0.010(4) 0.001(3)
C11 0.065(5) 0.063(5) 0.091(6) 0.025(4) -0.002(4) -0.022(4)
C12 0.064(4) 0.054(4) 0.047(4) -0.010(3) 0.004(3) -0.013(3)
C13 0.083(6) 0.067(5) 0.115(7) -0.001(5) -0.023(5) -0.002(4)
C14 0.156(10) 0.091(7) 0.074(6) 0.000(5) 0.038(6) -0.019(7)
C15 0.036(3) 0.036(3) 0.063(4) 0.010(3) 0.012(3) 0.004(2)
C16 0.052(4) 0.036(3) 0.101(6) 0.020(4) 0.023(4) 0.009(3)
C17 0.050(4) 0.027(3) 0.110(6) -0.008(4) 0.024(4) 0.005(3)
C18 0.045(3) 0.039(3) 0.079(5) -0.020(3) 0.016(3) 0.004(3)
C19 0.034(3) 0.036(3) 0.052(3) -0.008(3) 0.009(2) 0.005(2)
C20 0.031(3) 0.029(3) 0.051(3) 0.001(2) 0.014(2) 0.003(2)
C21 0.072(5) 0.058(4) 0.053(4) 0.019(3) 0.021(3) 0.024(4)
C22 0.109(7) 0.075(5) 0.058(5) 0.008(4) -0.001(5) -0.014(5)
C23 0.069(5) 0.108(7) 0.066(5) 0.039(5) 0.016(4) 0.015(5)
C24 0.043(3) 0.053(3) 0.045(3) -0.005(3) 0.016(3) 0.008(3)
C25 0.049(4) 0.075(5) 0.078(5) 0.017(4) 0.019(4) 0.006(3)
C26 0.096(6) 0.120(8) 0.047(4) -0.009(5) 0.000(4) -0.033(6)
C27 0.029(3) 0.038(3) 0.053(3) 0.000(2) 0.010(2) -0.001(2)
C28 0.031(3) 0.036(3) 0.054(3) 0.001(3) 0.012(2) -0.002(2)
C29 0.030(3) 0.036(3) 0.073(4) 0.016(3) 0.013(3) 0.007(2)
C30 0.043(3) 0.035(3) 0.098(6) 0.013(3) 0.011(3) 0.010(3)
C31 0.039(3) 0.038(3) 0.118(7) -0.004(4) 0.005(4) 0.011(3)
C32 0.050(4) 0.038(3) 0.104(6) -0.028(4) 0.022(4) -0.004(3)
C33 0.035(3) 0.038(3) 0.071(4) -0.016(3) 0.010(3) 0.001(2)
C34 0.029(3) 0.028(3) 0.060(4) 0.000(2) 0.010(2) 0.003(2)
C35 0.047(3) 0.055(4) 0.058(4) 0.020(3) 0.008(3) 0.019(3)
C36 0.069(5) 0.094(6) 0.067(5) 0.032(4) 0.018(4) 0.015(4)
C37 0.060(4) 0.072(5) 0.075(5) -0.005(4) 0.008(4) -0.006(4)
C38 0.057(4) 0.059(4) 0.059(4) -0.021(3) 0.012(3) 0.006(3)
C39 0.070(5) 0.094(6) 0.083(6) -0.049(5) 0.012(4) -0.007(4)
C40 0.108(7) 0.080(6) 0.064(5) -0.004(4) 0.012(5) -0.024(5)
C41 0.035(3) 0.029(3) 0.057(4) 0.003(2) 0.012(3) -0.003(2)
C42 0.056(4) 0.030(3) 0.071(4) 0.003(3) 0.012(3) -0.006(3)
C43 0.063(4) 0.035(3) 0.072(5) 0.019(3) 0.006(3) 0.001(3)
C44 0.054(4) 0.052(4) 0.052(4) 0.014(3) 0.008(3) -0.006(3)
C45 0.046(3) 0.042(3) 0.047(3) 0.006(3) 0.011(3) -0.004(3)
C46 0.034(3) 0.027(2) 0.051(3) 0.006(2) 0.010(2) -0.005(2)
C47 0.048(3) 0.026(3) 0.054(3) -0.006(2) 0.014(3) -0.001(2)
C48 0.069(4) 0.045(4) 0.072(5) -0.013(3) 0.023(4) 0.006(3)
C49 0.052(4) 0.076(5) 0.064(4) -0.004(4) 0.004(3) 0.002(4)
C50 0.065(4) 0.050(4) 0.046(3) 0.001(3) 0.013(3) -0.009(3)
C51 0.095(6) 0.068(5) 0.065(5) -0.014(4) -0.009(4) -0.009(4)
C52 0.089(6) 0.073(5) 0.082(6) -0.011(4) 0.045(5) -0.009(4)
C53 0.082(5) 0.059(4) 0.086(6) 0.000(4) 0.043(5) 0.000(4)
C54 0.063(4) 0.062(4) 0.047(4) 0.006(3) 0.010(3) -0.002(3)
C55 0.047(3) 0.046(3) 0.044(3) 0.007(3) 0.009(3) 0.012(3)
C56 0.046(3) 0.054(4) 0.051(4) 0.013(3) 0.018(3) 0.014(3)
C57 0.070(5) 0.086(6) 0.083(6) 0.038(5) -0.030(4) -0.030(4)
C58 0.197(14) 0.137(10) 0.092(8) -0.018(7) -0.048(8) 0.000(10)
C59 0.105(11) 0.38(3) 0.193(18) -0.077(18) 0.039(12) -0.024(15)
C60 0.143(13) 0.197(16) 0.141(12) -0.095(11) 0.018(11) 0.011(13)
C61 0.134(13) 0.227(18) 0.183(15) -0.137(14) 0.042(12) -0.047(13)
C62 0.105(11) 0.24(2) 0.238(19) -0.127(16) 0.038(12) -0.021(12)

loop_
_atom_type_symbol
_atom_type_description
_atom_type_scat_dispersion_real
_atom_type_scat_dispersion_imag
_atom_type_scat_source
C C 0.0033 0.0016 'International Tables Vol C Tables 4.2.6.8 and 6.1.1.4'
H H 0.0000 0.0000 'International Tables Vol C Tables 4.2.6.8 and 6.1.1.4'
Cr Cr 0.3209 0.6236 'International Tables Vol C Tables 4.2.6.8 and 6.1.1.4'
N N 0.0061 0.0033 'International Tables Vol C Tables 4.2.6.8 and 6.1.1.4'
O O 0.0106 0.0060 'International Tables Vol C Tables 4.2.6.8 and 6.1.1.4'

loop_
_geom_angle_atom_site_label_1
_geom_angle_atom_site_label_2
_geom_angle_atom_site_label_3
_geom_angle
N2 Cr1 N4 139.54(18)
N2 Cr1 Cr2 103.17(12)
N4 Cr1 Cr2 105.77(13)
N2 Cr1 C56 109.3(2)
N4 Cr1 C56 106.8(2)
Cr2 Cr1 C56 70.16(19)
N3 Cr2 Cr1 104.30(13)
N3 Cr2 N1 128.62(19)
Cr1 Cr2 N1 104.10(13)
N3 Cr2 C55 116.4(2)
Cr1 Cr2 C55 84.61(18)
N1 Cr2 C55 108.2(2)
N3 Cr2 C56 99.3(2)
Cr1 Cr2 C56 57.42(15)
N1 Cr2 C56 132.1(2)
C55 Cr2 C56 35.1(2)
C1 N1 C8 113.3(4)
C1 N1 Cr2 122.8(3)
C8 N1 Cr2 123.8(3)
C2 N2 C20 114.3(4)
C2 N2 Cr1 129.0(3)
C20 N2 Cr1 116.7(3)
C27 N3 C34 112.3(4)
C27 N3 Cr2 128.2(3)
C34 N3 Cr2 119.2(3)
C28 N4 C46 113.6(4)
C28 N4 Cr1 127.7(4)
C46 N4 Cr1 118.7(3)
C61 O1 C60 138.0(15)
C2 C1 N1 126.6(5)
C1 C2 N2 124.7(5)
C8 C3 C4 119.0(6)
C8 C3 C12 122.8(5)
C4 C3 C12 118.2(6)
C5 C4 C3 120.7(7)
C6 C5 C4 120.3(6)
C5 C6 C7 121.0(7)
C8 C7 C6 118.1(7)
C8 C7 C9 121.3(5)
C6 C7 C9 120.2(6)
C3 C8 C7 120.8(5)
C3 C8 N1 119.3(5)
C7 C8 N1 119.9(5)
C10 C9 C7 109.6(5)
C10 C9 C11 111.8(6)
C7 C9 C11 112.8(6)
C3 C12 C13 111.5(6)
C3 C12 C14 112.1(6)
C13 C12 C14 110.2(7)
C16 C15 C20 117.8(6)
C16 C15 C21 119.6(6)
C20 C15 C21 122.5(5)
C17 C16 C15 121.7(6)
C16 C17 C18 119.8(6)
C17 C18 C19 121.4(6)
C20 C19 C18 118.2(6)
C20 C19 C24 122.8(5)
C18 C19 C24 118.8(5)
C19 C20 C15 121.0(5)
C19 C20 N2 119.3(5)
C15 C20 N2 119.7(5)
C22 C21 C15 111.5(6)
C22 C21 C23 109.2(6)
C15 C21 C23 113.3(6)
C26 C24 C19 112.4(6)
C26 C24 C25 110.6(6)
C19 C24 C25 109.9(5)
C28 C27 N3 125.2(5)
C27 C28 N4 125.5(5)
C30 C29 C34 118.3(6)
C30 C29 C35 118.7(6)
C34 C29 C35 122.6(5)
C31 C30 C29 120.6(7)
C32 C31 C30 120.8(6)
C31 C32 C33 120.8(7)
C32 C33 C34 118.3(6)
C32 C33 C38 118.7(6)
C34 C33 C38 122.8(5)
C33 C34 C29 121.1(5)
C33 C34 N3 118.7(5)
C29 C34 N3 120.2(5)
C29 C35 C36 113.0(6)
C29 C35 C37 110.1(5)
C36 C35 C37 110.2(6)
C33 C38 C39 113.3(6)
C33 C38 C40 111.5(6)
C39 C38 C40 109.7(6)
C42 C41 C46 118.2(6)
C42 C41 C47 120.0(5)
C46 C41 C47 121.4(5)
C43 C42 C41 121.0(6)
C44 C43 C42 120.7(6)
C43 C44 C45 121.0(6)
C44 C45 C46 118.7(6)
C44 C45 C50 118.5(6)
C46 C45 C50 122.8(5)
C45 C46 C41 120.4(5)
C45 C46 N4 119.8(5)
C41 C46 N4 119.7(5)
C41 C47 C49 110.6(5)
C41 C47 C48 114.4(5)
C49 C47 C48 110.7(5)
C45 C50 C52 112.5(5)
C45 C50 C51 111.7(6)
C52 C50 C51 109.6(6)
C53 C54 C55 112.2(6)
C56 C55 C54 135.6(6)
C56 C55 Cr2 85.7(4)
C54 C55 Cr2 135.8(5)
C55 C56 C57 132.7(6)
C55 C56 Cr1 100.0(5)
C57 C56 Cr1 127.2(5)
C55 C56 Cr2 59.1(4)
C57 C56 Cr2 147.8(6)
Cr1 C56 Cr2 52.42(16)
C58 C57 C56 123.1(8)
C59 C60 O1 134.4(19)
O1 C61 C62 134.8(19)

loop_
_geom_bond_atom_site_label_1
_geom_bond_atom_site_label_2
_geom_bond_distance
Cr1 N2 1.897(4)
Cr1 N4 1.902(4)
Cr1 Cr2 1.9325(11)
Cr1 C56 2.055(6)
Cr2 N3 1.924(4)
Cr2 N1 1.943(4)
Cr2 C55 1.975(6)
Cr2 C56 2.294(7)
N1 C1 1.370(6)
N1 C8 1.451(7)
N2 C2 1.379(6)
N2 C20 1.452(6)
N3 C27 1.389(6)
N3 C34 1.457(6)
N4 C28 1.357(6)
N4 C46 1.447(6)
O1 C61 1.250(13)
O1 C60 1.280(13)
C1 C2 1.350(7)
C3 C8 1.392(8)
C3 C4 1.400(8)
C3 C12 1.522(9)
C4 C5 1.386(10)
C5 C6 1.364(11)
C6 C7 1.412(8)
C7 C8 1.411(8)
C7 C9 1.512(10)
C9 C10 1.514(10)
C9 C11 1.578(9)
C12 C13 1.526(10)
C12 C14 1.534(11)
C15 C16 1.392(8)
C15 C20 1.419(8)
C15 C21 1.519(9)
C16 C17 1.371(10)
C17 C18 1.376(10)
C18 C19 1.399(7)
C19 C20 1.395(8)
C19 C24 1.518(8)
C21 C22 1.508(11)
C21 C23 1.517(9)
C24 C26 1.520(9)
C24 C25 1.521(8)
C27 C28 1.355(7)
C29 C30 1.399(8)
C29 C34 1.407(8)
C29 C35 1.515(9)
C30 C31 1.373(10)
C31 C32 1.375(11)
C32 C33 1.397(8)
C33 C34 1.398(8)
C33 C38 1.520(9)
C35 C36 1.534(9)
C35 C37 1.530(9)
C38 C39 1.523(9)
C38 C40 1.530(10)
C41 C42 1.394(8)
C41 C46 1.415(7)
C41 C47 1.513(8)
C42 C43 1.374(9)
C43 C44 1.364(9)
C44 C45 1.396(8)
C45 C46 1.401(8)
C45 C50 1.525(8)
C47 C49 1.515(8)
C47 C48 1.518(8)
C50 C52 1.524(9)
C50 C51 1.547(9)
C53 C54 1.485(9)
C54 C55 1.509(8)
C55 C56 1.324(8)
C56 C57 1.478(9)
C57 C58 1.369(12)
C59 C60 1.255(15)
C61 C62 1.281(15)

loop_
_geom_torsion_atom_site_label_1
_geom_torsion_atom_site_label_2
_geom_torsion_atom_site_label_3
_geom_torsion_atom_site_label_4
_geom_torsion
N2 Cr1 Cr2 N3 -161.97(19)
N4 Cr1 Cr2 N3 -10.6(2)
C56 Cr1 Cr2 N3 92.0(2)
N2 Cr1 Cr2 N1 -25.2(2)
N4 Cr1 Cr2 N1 126.2(2)
C56 Cr1 Cr2 N1 -131.3(2)
N2 Cr1 Cr2 C55 82.2(2)
N4 Cr1 Cr2 C55 -126.4(2)
C56 Cr1 Cr2 C55 -23.9(2)
N2 Cr1 Cr2 C56 106.1(2)
N4 Cr1 Cr2 C56 -102.5(2)
N3 Cr2 N1 C1 158.0(4)
Cr1 Cr2 N1 C1 36.3(4)
C55 Cr2 N1 C1 -52.6(5)
C56 Cr2 N1 C1 -22.3(5)
N3 Cr2 N1 C8 -27.1(5)
Cr1 Cr2 N1 C8 -148.9(4)
C55 Cr2 N1 C8 122.2(4)
C56 Cr2 N1 C8 152.5(4)
N4 Cr1 N2 C2 -123.8(4)
Cr2 Cr1 N2 C2 11.0(5)
C56 Cr1 N2 C2 84.3(5)
N4 Cr1 N2 C20 56.0(5)
Cr2 Cr1 N2 C20 -169.2(3)
C56 Cr1 N2 C20 -95.9(4)
Cr1 Cr2 N3 C27 -1.3(5)
N1 Cr2 N3 C27 -123.0(5)
C55 Cr2 N3 C27 89.7(5)
C56 Cr2 N3 C27 57.3(5)
Cr1 Cr2 N3 C34 -175.0(4)
N1 Cr2 N3 C34 63.3(5)
C55 Cr2 N3 C34 -84.0(4)
C56 Cr2 N3 C34 -116.5(4)
N2 Cr1 N4 C28 155.4(4)
Cr2 Cr1 N4 C28 21.3(5)
C56 Cr1 N4 C28 -52.3(5)
N2 Cr1 N4 C46 -23.5(5)
Cr2 Cr1 N4 C46 -157.6(3)
C56 Cr1 N4 C46 128.8(4)
C8 N1 C1 C2 162.0(6)
Cr2 N1 C1 C2 -22.7(8)
N1 C1 C2 N2 -2.3(9)
C20 N2 C2 C1 -172.4(5)
Cr1 N2 C2 C1 7.5(8)
C8 C3 C4 C5 2.3(9)
C12 C3 C4 C5 -179.0(6)
C3 C4 C5 C6 -1.7(11)
C4 C5 C6 C7 -0.2(11)
C5 C6 C7 C8 1.6(10)
C5 C6 C7 C9 -172.2(6)
C4 C3 C8 C7 -1.0(9)
C12 C3 C8 C7 -179.5(5)
C4 C3 C8 N1 178.2(5)
C12 C3 C8 N1 -0.4(8)
C6 C7 C8 C3 -0.9(9)
C9 C7 C8 C3 172.8(5)
C6 C7 C8 N1 179.9(5)
C9 C7 C8 N1 -6.4(8)
C1 N1 C8 C3 -66.6(7)
Cr2 N1 C8 C3 118.2(5)
C1 N1 C8 C7 112.6(6)
Cr2 N1 C8 C7 -62.7(6)
C8 C7 C9 C10 -86.4(7)
C6 C7 C9 C10 87.2(7)
C8 C7 C9 C11 148.5(5)
C6 C7 C9 C11 -38.0(8)
C8 C3 C12 C13 114.1(7)
C4 C3 C12 C13 -64.5(8)
C8 C3 C12 C14 -121.8(7)
C4 C3 C12 C14 59.6(8)
C20 C15 C16 C17 -0.3(9)
C21 C15 C16 C17 -176.5(6)
C15 C16 C17 C18 1.9(10)
C16 C17 C18 C19 -0.9(10)
C17 C18 C19 C20 -1.6(9)
C17 C18 C19 C24 174.3(6)
C18 C19 C20 C15 3.2(8)
C24 C19 C20 C15 -172.6(5)
C18 C19 C20 N2 -179.2(5)
C24 C19 C20 N2 5.1(8)
C16 C15 C20 C19 -2.2(8)
C21 C15 C20 C19 173.8(5)
C16 C15 C20 N2 -179.9(5)
C21 C15 C20 N2 -3.8(8)
C2 N2 C20 C19 -91.6(6)
Cr1 N2 C20 C19 88.6(5)
C2 N2 C20 C15 86.2(6)
Cr1 N2 C20 C15 -93.7(5)
C16 C15 C21 C22 85.9(7)
C20 C15 C21 C22 -90.1(7)
C16 C15 C21 C23 -37.8(8)
C20 C15 C21 C23 146.2(6)
C20 C19 C24 C26 -136.0(6)
C18 C19 C24 C26 48.3(8)
C20 C19 C24 C25 100.4(6)
C18 C19 C24 C25 -75.3(7)
C34 N3 C27 C28 -175.4(6)
Cr2 N3 C27 C28 10.5(8)
N3 C27 C28 N4 -2.0(10)
C46 N4 C28 C27 162.9(6)
Cr1 N4 C28 C27 -16.0(8)
C34 C29 C30 C31 -0.8(9)
C35 C29 C30 C31 173.1(6)
C29 C30 C31 C32 0.7(10)
C30 C31 C32 C33 0.2(10)
C31 C32 C33 C34 -1.1(9)
C31 C32 C33 C38 -177.2(6)
C32 C33 C34 C29 1.0(8)
C38 C33 C34 C29 176.9(5)
C32 C33 C34 N3 -178.4(5)
C38 C33 C34 N3 -2.4(8)
C30 C29 C34 C33 -0.1(8)
C35 C29 C34 C33 -173.7(5)
C30 C29 C34 N3 179.3(5)
C35 C29 C34 N3 5.6(8)
C27 N3 C34 C33 85.9(6)
Cr2 N3 C34 C33 -99.4(5)
C27 N3 C34 C29 -93.5(6)
Cr2 N3 C34 C29 81.2(5)
C30 C29 C35 C36 41.0(8)
C34 C29 C35 C36 -145.4(6)
C30 C29 C35 C37 -82.7(7)
C34 C29 C35 C37 91.0(7)
C32 C33 C38 C39 -39.0(8)
C34 C33 C38 C39 145.1(6)
C32 C33 C38 C40 85.3(7)
C34 C33 C38 C40 -90.6(7)
C46 C41 C42 C43 1.2(9)
C47 C41 C42 C43 -171.4(6)
C41 C42 C43 C44 -0.2(10)
C42 C43 C44 C45 -1.9(10)
C43 C44 C45 C46 2.9(9)
C43 C44 C45 C50 -179.7(6)
C44 C45 C46 C41 -1.8(8)
C50 C45 C46 C41 -179.1(5)
C44 C45 C46 N4 178.8(5)
C50 C45 C46 N4 1.4(8)
C42 C41 C46 C45 -0.2(8)
C47 C41 C46 C45 172.3(5)
C42 C41 C46 N4 179.2(5)
C47 C41 C46 N4 -8.2(7)
C28 N4 C46 C45 -66.9(6)
Cr1 N4 C46 C45 112.2(5)
C28 N4 C46 C41 113.7(5)
Cr1 N4 C46 C41 -67.3(6)
C42 C41 C47 C49 88.3(7)
C46 C41 C47 C49 -84.2(6)
C42 C41 C47 C48 -37.6(8)
C46 C41 C47 C48 150.0(5)
C44 C45 C50 C52 -68.4(8)
C46 C45 C50 C52 108.9(7)
C44 C45 C50 C51 55.2(8)
C46 C45 C50 C51 -127.4(6)
C53 C54 C55 C56 -105.0(9)
C53 C54 C55 Cr2 101.2(7)
N3 Cr2 C55 C56 -67.0(4)
Cr1 Cr2 C55 C56 36.3(3)
N1 Cr2 C55 C56 139.4(3)
N3 Cr2 C55 C54 95.0(6)
Cr1 Cr2 C55 C54 -161.7(6)
N1 Cr2 C55 C54 -58.6(7)
C56 Cr2 C55 C54 161.9(8)
C54 C55 C56 C57 -19.8(13)
Cr2 C55 C56 C57 142.2(8)
C54 C55 C56 Cr1 163.7(6)
Cr2 C55 C56 Cr1 -34.3(3)
C54 C55 C56 Cr2 -162.0(8)
N2 Cr1 C56 C55 -59.9(4)
N4 Cr1 C56 C55 138.7(4)
Cr2 Cr1 C56 C55 37.6(4)
N2 Cr1 C56 C57 123.3(7)
N4 Cr1 C56 C57 -38.0(7)
Cr2 Cr1 C56 C57 -139.2(7)
N2 Cr1 C56 Cr2 -97.49(15)
N4 Cr1 C56 Cr2 101.13(15)
N3 Cr2 C56 C55 123.3(4)
Cr1 Cr2 C56 C55 -135.6(4)
N1 Cr2 C56 C55 -56.4(4)
N3 Cr2 C56 C57 1.0(9)
Cr1 Cr2 C56 C57 102.1(9)
N1 Cr2 C56 C57 -178.7(8)
C55 Cr2 C56 C57 -122.3(10)
N3 Cr2 C56 Cr1 -101.10(16)
N1 Cr2 C56 Cr1 79.2(3)
C55 Cr2 C56 Cr1 135.6(4)
C55 C56 C57 C58 8.2(16)
Cr1 C56 C57 C58 -176.2(9)
Cr2 C56 C57 C58 107.2(13)
C61 O1 C60 C59 -175.0(19)
C60 O1 C61 C62 177.1(18)
